data_1537454
loop_
_publ_author_name
'Ito, Tei-ichi'
'Tak\'euchi, Yoshio'
'Ozawa, Toru'
'Araki, Takaharu'
'Zoltai, Tibor'
'Finney, J. J.'

_publ_section_title
;
 The crystal Structure of Axinite Revised
;
_journal_coden_ASTM PJACAW
_journal_issue 6
_journal_name_full 'Proceedings of the Japan Academy'
_journal_page_first 490
_journal_page_last 494
_journal_paper_doi 10.2183/pjab1945.45.490
_journal_volume 45
_journal_year 1969
_chemical_formula_sum 'Al2 B Ca2 Fe H O16 Si4'
_chemical_name_systematic 'Fe Ca2 Al2 (B O3) (Si4 O12) O H'
_space_group_IT_number 2
_symmetry_space_group_name_Hall '-P 1'
_symmetry_space_group_name_H-M 'P -1'
_cell_angle_alpha 91.75
_cell_angle_beta 98.14
_cell_angle_gamma 77.3
_cell_formula_units_Z 2
_cell_length_a 7.1566
_cell_length_b 9.1995
_cell_length_c 8.9585
_cell_volume 569.575
_citation_journal_id_ASTM PJACAW
_cod_data_source_file Ito_PJACAW_1969_1581.cif
_cod_data_source_block H1Al2B1Ca2Fe1O16Si4
_cod_original_cell_volume 569.5753
_cod_original_formula_sum 'H1 Al2 B1 Ca2 Fe1 O16 Si4'
_cod_database_code 1537454

loop_
_symmetry_equiv_pos_as_xyz
x,y,z
-x,-y,-z

loop_
_atom_site_label
_atom_site_type_symbol
_atom_site_fract_x
_atom_site_fract_y
_atom_site_fract_z
_atom_site_occupancy
_atom_site_U_iso_or_equiv
O8 O-2 0.537 0.3435 0.8771 1 0.0
Ca1 Ca+2 0.74663 0.34787 0.39559 1 0.0
O3 O-2 0.4202 0.4863 0.3132 1 0.0
O12 O-2 0.4361 0.9815 0.244 1 0.0
O2 O-2 0.2328 0.3385 0.0982 1 0.0
B1 B+3 0.4615 0.6353 0.2857 1 0.0
O16 O-2 0.0966 0.9957 0.3231 1 0.0
O9 O-2 0.8762 0.1542 0.9332 1 0.0
O1 O-2 0.0564 0.6038 0.1952 1 0.0
Si3 Si+4 0.6995 0.2553 0.0112 1 0.0
O13 O-2 0.7204 0.0994 0.384 1 0.0
Si1 Si+4 0.2119 0.4504 0.2357 1 0.0
Fe1 Fe+2 0.76876 0.59043 0.11208 1 0.0
O11 O-2 0.6039 0.1346 0.0862 1 0.0
O5 O-2 0.0221 0.2418 0.5641 1 0.0
Si2 Si+4 0.219 0.2746 0.5241 1 0.0
O14 O-2 0.7944 0.8739 0.1782 1 0.0
Al1 Al+3 0.0529 0.801 0.2544 1 0.0
O7 O-2 0.3808 0.1272 0.4963 1 0.0
O6 O-2 0.326 0.3795 0.6455 1 0.0
O4 O-2 0.1353 0.3736 0.3712 1 0.0
Al2 Al+3 0.3521 0.9362 0.4214 1 0.0
O15 O-2 0.3253 0.7459 0.3541 1 0.0
Ca2 Ca+2 0.18328 0.10044 0.08357 1 0.0
Si4 Si+4 0.6412 0.0189 0.2304 1 0.0
O10 O-2 0.7687 0.365 0.1391 1 0.0
